data_4110354
loop_
_publ_author_name
'Vladim\'ir Kr\'al'
'Kamil Lang'
'Jarmila Kr\'alov\'a'
'Michal Dvo\<r\'ak'
'Pavel Mart\'asek'
'Aileen O. Chin'
'Andrei Andrievsky'
'Vincent Lynch'
'Jonathan L. Sessler'

_publ_contact_author_address
;Department of Chemistry and Biochemistry
University of Texas at Austin
Austin, TX 78712 USA
;
_publ_contact_author_email sessler@mail.utexas.edu
_publ_contact_author_name 'Professor Jonathan L. Sessler'
_publ_section_title
;
 Polyhydroxylated Sapphyrins: Multisite Non-metallic Catalysts for
 Activated Phosphodiester Hydrolysis
;
_journal_name_full 'Journal of the American Chemical Society'
_journal_page_first 432
_journal_page_last 437
_journal_paper_doi 10.1021/ja0518474
_journal_volume 128
_journal_year 2006
_chemical_formula_sum 'C66 H71 N9 O18 P2'
_chemical_formula_weight 1340.26
_space_group_IT_number 2
_symmetry_cell_setting triclinic
_symmetry_Int_Tables_number 2
_symmetry_space_group_name_Hall '-P 1'
_symmetry_space_group_name_H-M 'P -1'
_atom_sites_solution_primary direct
_atom_sites_solution_secondary difmap
_cell_angle_alpha 85.30(5)
_cell_angle_beta 80.73(5)
_cell_angle_gamma 79.20(4)
_cell_formula_units_Z 2
_cell_length_a 10.116(5)
_cell_length_b 11.457(5)
_cell_length_c 27.94(2)
_cell_measurement_reflns_used 21
_cell_measurement_temperature 188
_cell_measurement_theta_max 9.7
_cell_measurement_theta_min 4.2
_cell_volume 3135(3)
_computing_cell_refinement 'XScans v 2.10b, Siemens Analytical'
_computing_data_collection 'XScans v 2.10b, Siemens Analytical'
_computing_data_reduction 'XScans v 2.10b, Siemens Analytical'
_computing_molecular_graphics 'XP SHELXTL/PC, Siemens Analytical'
_computing_structure_refinement 'XL SHELXTL/PC, Siemens Analytical'
_computing_structure_solution 'XS SHELXTL/PC, Siemens Analytical'
_diffrn_ambient_temperature 188
_diffrn_measurement_device_type 'Siemens P3'
_diffrn_measurement_method \w-scans
_diffrn_radiation_monochromator graphite
_diffrn_radiation_probe x-ray
_diffrn_radiation_type MoK\a
_diffrn_radiation_wavelength 0.71073
_diffrn_reflns_av_R_equivalents 0.089
_diffrn_reflns_limit_h_max 10
_diffrn_reflns_limit_h_min -2
_diffrn_reflns_limit_k_max 12
_diffrn_reflns_limit_k_min -12
_diffrn_reflns_limit_l_max 30
_diffrn_reflns_limit_l_min -29
_diffrn_reflns_number 11248
_diffrn_reflns_theta_max 22.5
_diffrn_source 'normal focus sealed tube'
_diffrn_standards_decay_% 2
_diffrn_standards_interval_count 96
_diffrn_standards_number 4
_exptl_absorpt_coefficient_mu 0.152
_exptl_absorpt_correction_type none
_exptl_crystal_colour black
_exptl_crystal_density_diffrn 1.42
_exptl_crystal_description plates
_exptl_crystal_F_000 1408
_exptl_crystal_size_max 0.13
_exptl_crystal_size_mid 0.56
_exptl_crystal_size_min 0.56
_refine_diff_density_max 0.59
_refine_diff_density_min -0.77
_refine_ls_goodness_of_fit_ref 1.54
_refine_ls_hydrogen_treatment constr
_refine_ls_number_parameters 856
_refine_ls_number_reflns 3802
_refine_ls_R_factor_gt 0.108
_refine_ls_shift/su_max 0.1
_refine_ls_structure_factor_coef Fsqd
_refine_ls_weighting_details 'calc w=1/[\s^2^(Fo^2^)+(0.04P)^2^] where P=(Fo^2^+2Fc^2^)/3'
_refine_ls_wR_factor_ref 0.220
_reflns_number_gt 3802
_reflns_number_total 8184
_reflns_threshold_expression I>2sigma(I)
_cod_data_source_file ja0518474si20050323_013856.cif
_cod_data_source_block publication
_cod_database_code 4110354

loop_
_symmetry_equiv_pos_as_xyz
'x, y, z'
'-x, -y, -z'

loop_
_atom_site_aniso_label
_atom_site_aniso_U_11
_atom_site_aniso_U_22
_atom_site_aniso_U_33
_atom_site_aniso_U_12
_atom_site_aniso_U_13
_atom_site_aniso_U_23
P1A 0.024(2) 0.034(2) 0.042(2) -0.0088(13) -0.0016(15) -0.0068(15)
O1A 0.031(4) 0.028(4) 0.054(5) -0.006(3) 0.009(4) -0.011(4)
O2A 0.032(4) 0.034(4) 0.047(5) -0.003(3) -0.004(4) 0.018(4)
O3A 0.017(4) 0.030(4) 0.073(6) -0.003(3) -0.011(4) 0.007(4)
O4A 0.019(4) 0.042(4) 0.042(5) -0.006(3) 0.006(4) -0.005(4)
O5A 0.077(7) 0.048(6) 0.190(11) -0.029(5) -0.057(7) 0.030(6)
O6A 0.102(7) 0.042(5) 0.086(7) -0.014(5) -0.048(6) 0.030(5)
O7A 0.092(7) 0.058(6) 0.091(8) 0.010(5) 0.045(6) -0.014(6)
O8A 0.074(7) 0.098(8) 0.057(7) -0.020(5) 0.008(6) -0.006(6)
N1A 0.059(8) 0.024(6) 0.067(8) -0.010(5) -0.006(6) -0.002(5)
N2A 0.061(8) 0.049(8) 0.074(10) -0.019(6) 0.015(7) -0.001(7)
C1A 0.027(7) 0.020(6) 0.061(9) -0.003(5) 0.008(6) -0.005(6)
C2A 0.024(7) 0.045(8) 0.076(10) 0.004(6) -0.008(6) -0.010(7)
C3A 0.037(7) 0.020(6) 0.056(8) 0.002(5) 0.006(6) 0.001(6)
C4A 0.032(7) 0.016(6) 0.055(8) -0.000(5) 0.002(6) -0.007(6)
C5A 0.019(6) 0.023(6) 0.074(9) -0.001(5) 0.001(6) -0.015(6)
C6A 0.028(7) 0.023(6) 0.062(9) 0.001(5) 0.000(6) -0.000(6)
C7A 0.030(7) 0.032(7) 0.061(9) -0.012(6) -0.016(7) -0.000(6)
C8A 0.040(8) 0.056(8) 0.041(8) 0.007(6) -0.006(7) -0.006(7)
C9A 0.035(7) 0.067(9) 0.038(8) -0.014(6) 0.001(6) -0.011(7)
C10A 0.036(7) 0.039(7) 0.034(8) -0.012(6) 0.008(6) -0.013(6)
C11A 0.027(6) 0.030(6) 0.032(7) -0.005(5) 0.008(6) -0.001(6)
C12A 0.034(7) 0.016(6) 0.053(8) -0.007(5) -0.002(6) 0.009(5)
P1B 0.031(2) 0.030(2) 0.040(2) -0.0021(14) -0.0060(15) -0.001(2)
O1B 0.033(5) 0.026(4) 0.080(6) -0.001(3) -0.014(4) 0.001(4)
O2B 0.029(4) 0.029(4) 0.083(6) -0.001(3) -0.016(4) -0.018(4)
O3B 0.014(4) 0.057(5) 0.031(5) 0.004(3) 0.002(3) -0.011(4)
O4B 0.035(4) 0.034(4) 0.049(5) -0.007(3) -0.015(4) 0.003(4)
O5B 0.091(7) 0.068(7) 0.102(8) -0.011(5) -0.049(6) -0.003(5)
O6B 0.079(7) 0.081(7) 0.103(8) -0.025(5) -0.006(6) -0.037(6)
O7B 0.074(7) 0.046(6) 0.113(9) -0.018(5) 0.010(6) 0.004(5)
O8B 0.108(8) 0.042(6) 0.088(8) -0.003(5) 0.007(7) 0.019(6)
N1B 0.078(9) 0.051(7) 0.054(8) -0.015(6) -0.018(7) -0.002(6)
N2B 0.052(8) 0.034(7) 0.061(9) 0.008(6) 0.017(6) 0.002(6)
C1B 0.034(7) 0.036(7) 0.026(7) -0.011(5) -0.005(6) 0.004(5)
C2B 0.032(7) 0.053(8) 0.064(9) 0.015(6) -0.016(7) -0.013(7)
C3B 0.038(7) 0.056(8) 0.057(9) -0.013(6) -0.022(7) 0.003(7)
C4B 0.061(8) 0.042(7) 0.013(6) -0.019(6) 0.005(6) -0.008(5)
C5B 0.034(8) 0.044(7) 0.054(9) 0.002(6) 0.009(6) -0.010(6)
C6B 0.033(7) 0.041(7) 0.048(8) -0.000(5) -0.001(6) -0.018(6)
C7B 0.017(6) 0.030(7) 0.059(9) 0.005(5) -0.001(6) 0.004(6)
C8B 0.015(6) 0.041(7) 0.054(8) -0.007(5) 0.003(5) -0.006(6)
C9B 0.031(7) 0.037(8) 0.060(9) -0.007(6) 0.015(6) -0.004(7)
C10B 0.047(8) 0.014(7) 0.075(10) -0.001(6) 0.023(7) 0.005(7)
C11B 0.055(8) 0.032(7) 0.039(8) 0.019(6) 0.008(6) 0.003(6)
C12B 0.031(7) 0.032(7) 0.082(10) -0.004(5) -0.013(7) 0.004(7)
N1 0.034(5) 0.018(5) 0.049(6) -0.002(4) -0.014(5) 0.001(5)
N2 0.024(5) 0.020(5) 0.067(7) -0.006(4) -0.001(5) -0.003(5)
N3 0.014(5) 0.031(5) 0.036(6) -0.005(4) -0.009(4) 0.001(4)
N4 0.023(5) 0.024(5) 0.047(6) -0.007(4) -0.001(5) 0.019(4)
N5 0.021(5) 0.021(5) 0.069(7) -0.004(4) -0.007(5) -0.016(5)
C1 0.028(6) 0.030(6) 0.026(7) -0.002(5) 0.000(5) -0.019(5)
C2 0.022(6) 0.044(7) 0.039(8) -0.001(5) 0.005(5) -0.016(6)
C3 0.032(7) 0.032(7) 0.044(8) -0.006(5) -0.013(6) 0.003(6)
C4 0.025(6) 0.022(6) 0.047(8) 0.001(5) -0.003(6) 0.001(6)
C5 0.030(7) 0.019(6) 0.055(8) 0.005(5) -0.012(6) 0.001(5)
C6 0.025(6) 0.021(6) 0.055(8) -0.007(5) -0.011(6) 0.007(6)
C7 0.021(6) 0.024(6) 0.038(7) -0.002(5) 0.015(5) 0.004(5)
C8 0.030(6) 0.011(6) 0.045(8) -0.004(5) 0.004(6) -0.004(5)
C9 0.015(6) 0.020(6) 0.067(9) -0.001(5) -0.010(6) -0.018(6)
C10 0.013(6) 0.028(6) 0.066(9) -0.003(5) -0.005(6) -0.002(6)
C11 0.023(6) 0.030(6) 0.016(6) 0.006(5) -0.006(5) -0.003(5)
C12 0.023(6) 0.021(6) 0.044(8) -0.003(5) 0.000(5) -0.009(5)
C13 0.020(6) 0.024(7) 0.065(9) 0.009(5) -0.005(6) -0.023(6)
C14 0.016(6) 0.041(7) 0.029(7) 0.002(5) 0.001(5) -0.006(6)
C15 0.026(6) 0.033(7) 0.050(8) 0.000(5) -0.005(6) 0.001(6)
C16 0.029(7) 0.018(6) 0.054(8) 0.001(5) 0.007(6) -0.003(6)
C17 0.020(6) 0.027(7) 0.046(8) -0.000(5) 0.003(6) -0.001(6)
C18 0.029(7) 0.026(7) 0.051(8) -0.005(5) 0.006(6) 0.002(6)
C19 0.008(6) 0.028(6) 0.061(9) -0.002(5) 0.010(6) -0.006(6)
C20 0.026(7) 0.026(6) 0.051(8) 0.006(5) -0.004(6) 0.005(6)
C21 0.008(6) 0.021(6) 0.083(10) 0.004(5) -0.003(6) -0.015(6)
C22 0.019(6) 0.027(7) 0.058(8) 0.008(5) -0.009(6) -0.019(6)
C23 0.020(6) 0.028(7) 0.040(7) 0.006(5) -0.003(5) -0.005(6)
C24 0.017(6) 0.019(6) 0.044(8) 0.005(5) -0.004(5) -0.006(5)
C25 0.059(8) 0.056(8) 0.033(7) -0.009(6) 0.008(6) -0.005(6)
C26 0.067(8) 0.054(8) 0.034(7) -0.026(6) -0.015(6) 0.014(6)
C27 0.095(11) 0.080(10) 0.118(13) -0.038(8) -0.082(10) 0.062(9)
C28 0.034(7) 0.031(7) 0.089(10) -0.006(5) -0.011(6) 0.008(6)
C29 0.049(8) 0.019(6) 0.074(9) -0.004(5) -0.009(7) 0.004(6)
C30 0.032(8) 0.039(7) 0.100(11) -0.007(6) -0.005(7) -0.000(7)
C31 0.063(10) 0.039(8) 0.15(2) -0.013(7) 0.001(10) -0.001(8)
O32 0.039(5) 0.050(5) 0.128(8) -0.012(4) 0.000(5) -0.001(5)
C33 0.040(7) 0.042(7) 0.066(9) -0.007(6) -0.027(6) -0.006(6)
C34 0.060(8) 0.049(8) 0.090(11) -0.009(6) -0.026(8) -0.021(7)
C35 0.030(7) 0.039(7) 0.045(8) -0.003(5) -0.011(6) 0.010(6)
C36 0.066(8) 0.041(7) 0.034(7) -0.001(6) 0.014(6) -0.008(6)
C37 0.049(8) 0.035(7) 0.044(8) -0.008(6) -0.002(6) 0.005(6)
C38 0.065(10) 0.091(12) 0.112(14) -0.028(8) -0.016(10) 0.002(10)
C39 0.075(11) 0.072(11) 0.100(13) -0.000(9) 0.016(9) -0.026(9)
O40 0.091(8) 0.092(8) 0.127(10) -0.030(6) -0.004(7) -0.008(7)
C41 0.047(7) 0.024(7) 0.075(9) -0.011(5) 0.003(6) -0.002(6)
C42 0.037(7) 0.034(7) 0.073(9) -0.009(5) -0.018(6) -0.013(6)
C43 0.066(9) 0.042(8) 0.094(11) -0.013(6) -0.010(8) -0.035(7)
C44 0.026(6) 0.034(6) 0.054(8) -0.003(5) -0.004(6) -0.004(6)

loop_
_atom_site_label
_atom_site_fract_x
_atom_site_fract_y
_atom_site_fract_z
_atom_site_U_iso_or_equiv
P1A 0.9979(3) 1.2042(2) 0.20025(11) 0.0330(11)
O1A 0.8885(6) 1.2949(5) 0.2264(2) 0.038(3)
O2A 1.0437(6) 1.0876(5) 0.2248(2) 0.039(3)
O3A 1.1352(6) 1.2614(5) 0.1855(3) 0.040(3)
O4A 0.9458(6) 1.1944(6) 0.1511(2) 0.035(3)
O5A 1.3231(9) 1.7324(7) 0.1003(4) 0.100(5)
O6A 1.1551(9) 1.7401(7) 0.0610(3) 0.075(4)
O7A 1.3126(9) 0.9305(8) -0.0220(3) 0.089(4)
O8A 1.1803(9) 1.0625(9) -0.0604(3) 0.078(5)
N1A 1.2256(11) 1.6899(8) 0.0912(4) 0.050(5)
N2A 1.2187(11) 1.0140(10) -0.0245(4) 0.063(5)
C1A 1.1461(10) 1.3723(9) 0.1634(4) 0.038(5)
C2A 1.0732(10) 1.4251(10) 0.1277(4) 0.049(5)
C3A 1.0990(10) 1.5307(9) 0.1030(4) 0.040(5)
C4A 1.2013(11) 1.5808(8) 0.1159(4) 0.036(5)
C5A 1.2738(9) 1.5300(9) 0.1532(4) 0.039(5)
C6A 1.2464(10) 1.4257(8) 0.1764(4) 0.040(5)
C7A 1.0171(10) 1.1447(9) 0.1072(4) 0.039(5)
C8A 0.9708(11) 1.1857(10) 0.0662(4) 0.047(5)
C9A 1.0365(10) 1.1458(10) 0.0216(4) 0.047(5)
C10A 1.1464(11) 1.0550(9) 0.0250(4) 0.037(5)
C11A 1.1954(10) 1.0095(8) 0.0645(4) 0.031(4)
C12A 1.1293(9) 1.0509(8) 0.1084(4) 0.035(4)
P1B 0.5062(3) 1.4507(2) 0.28590(11) 0.0342(12)
O1B 0.5065(6) 1.5295(5) 0.2434(3) 0.046(3)
O2B 0.6308(6) 1.3694(5) 0.2973(3) 0.046(3)
O3B 0.4347(6) 1.5281(6) 0.3310(2) 0.035(3)
O4B 0.3858(6) 1.3755(6) 0.2837(2) 0.039(3)
O5B 0.7030(10) 1.5910(8) 0.5131(3) 0.084(5)
O6B 0.5207(9) 1.7160(8) 0.5253(3) 0.085(5)
O7B 0.1749(9) 0.9170(7) 0.3752(3) 0.080(5)
O8B 0.3026(10) 0.9385(7) 0.4262(4) 0.084(5)
N1B 0.5952(12) 1.6426(9) 0.4977(4) 0.060(5)
N2B 0.2543(11) 0.9713(9) 0.3884(4) 0.054(5)
C1B 0.4837(10) 1.5511(9) 0.3713(4) 0.032(4)
C2B 0.6070(11) 1.4990(10) 0.3866(4) 0.051(5)
C3B 0.6433(11) 1.5269(10) 0.4273(4) 0.048(5)
C4B 0.5551(12) 1.6104(9) 0.4571(4) 0.038(5)
C5B 0.4336(11) 1.6657(9) 0.4408(4) 0.046(5)
C6B 0.3995(10) 1.6362(9) 0.4012(4) 0.041(5)
C7B 0.3576(10) 1.2752(9) 0.3115(4) 0.038(5)
C8B 0.2765(9) 1.2106(9) 0.2935(4) 0.037(4)
C9B 0.2436(10) 1.1117(10) 0.3182(5) 0.045(5)
C10B 0.2905(12) 1.0756(9) 0.3626(5) 0.050(5)
C11B 0.3749(11) 1.1406(10) 0.3799(4) 0.048(5)
C12B 0.4058(10) 1.2427(9) 0.3551(4) 0.048(5)
N1 0.6900(7) 1.4683(6) 0.1609(3) 0.033(3)
N2 0.8686(7) 1.5601(7) 0.2294(3) 0.037(4)
N3 0.9148(7) 1.3319(6) 0.3194(3) 0.026(3)
N4 0.7391(7) 1.1294(7) 0.2998(3) 0.033(3)
N5 0.6392(7) 1.2416(6) 0.1955(3) 0.036(4)
C1 0.6517(9) 1.3963(8) 0.1323(4) 0.028(4)
C2 0.6720(9) 1.4452(9) 0.0832(4) 0.036(4)
C3 0.7224(10) 1.5514(9) 0.0853(4) 0.036(4)
C4 0.7312(9) 1.5642(8) 0.1343(4) 0.032(4)
C5 0.7864(9) 1.6520(8) 0.1531(4) 0.035(4)
C6 0.8410(9) 1.6507(8) 0.1944(4) 0.033(4)
C7 0.9064(9) 1.7475(8) 0.2057(4) 0.031(4)
C8 0.9662(10) 1.7104(8) 0.2453(4) 0.030(4)
C9 0.9458(9) 1.5917(8) 0.2597(4) 0.033(4)
C10 0.9924(9) 1.5284(8) 0.2997(4) 0.036(4)
C11 0.9829(9) 1.4229(8) 0.3274(3) 0.024(4)
C12 1.0319(9) 1.3933(8) 0.3724(4) 0.030(4)
C13 0.9965(9) 1.2894(9) 0.3907(4) 0.037(4)
C14 0.9243(9) 1.2502(9) 0.3594(4) 0.030(4)
C15 0.8749(9) 1.1415(9) 0.3634(4) 0.037(4)
C16 0.8003(10) 1.0834(8) 0.3385(4) 0.036(4)
C17 0.7749(9) 0.9651(8) 0.3487(4) 0.033(4)
C18 0.6971(10) 0.9442(9) 0.3174(4) 0.037(4)
C19 0.6718(9) 1.0449(9) 0.2855(4) 0.034(4)
C20 0.6038(10) 1.0561(9) 0.2454(4) 0.036(4)
C21 0.5846(9) 1.1365(8) 0.2078(4) 0.038(5)
C22 0.5042(9) 1.1306(9) 0.1708(4) 0.035(4)
C23 0.5178(9) 1.2213(9) 0.1364(4) 0.031(4)
C24 0.6034(9) 1.2911(8) 0.1510(4) 0.027(4)
C25 0.6625(10) 1.3937(9) 0.0374(4) 0.051(5)
C26 0.7584(11) 1.6324(9) 0.0438(4) 0.050(5)
C27 0.6413(12) 1.7175(11) 0.0250(5) 0.091(7)
C28 0.8995(10) 1.8656(8) 0.1779(4) 0.052(5)
C29 1.0549(10) 1.7772(8) 0.2677(4) 0.048(5)
C30 1.2059(10) 1.7473(10) 0.2425(5) 0.058(5)
C31 1.2984(13) 1.8031(10) 0.2664(6) 0.086(7)
O32 1.4349(8) 1.7807(6) 0.2384(3) 0.073(4)
C33 1.1121(10) 1.4701(9) 0.3934(4) 0.047(5)
C34 1.0240(11) 1.5692(9) 0.4232(4) 0.064(6)
C35 1.0193(9) 1.2273(9) 0.4387(4) 0.039(4)
C36 0.8993(10) 1.2587(9) 0.4796(4) 0.050(5)
C37 0.8317(11) 0.8777(9) 0.3872(4) 0.043(5)
C38 0.7316(13) 0.8750(13) 0.4346(5) 0.088(7)
C39 0.7062(14) 0.9742(12) 0.4640(5) 0.086(7)
O40 0.8358(10) 0.9863(8) 0.4779(4) 0.103(5)
C41 0.6409(10) 0.8301(8) 0.3145(4) 0.050(5)
C42 0.4228(10) 1.0339(9) 0.1705(4) 0.046(5)
C43 0.4956(11) 0.9391(9) 0.1344(4) 0.065(6)
C44 0.4412(9) 1.2476(8) 0.0946(4) 0.039(4)
H2AA 1.0032(10) 1.3873(10) 0.1196(4) 0.05856
H3AA 1.0483(10) 1.5689(9) 0.0781(4) 0.04834
H5AA 1.3417(9) 1.5689(9) 0.1622(4) 0.04721
H6AA 1.2958(10) 1.3884(8) 0.2019(4) 0.04754
H8AA 0.8891(11) 1.2443(10) 0.0680(4) 0.05675
H9AA 1.0100(10) 1.1770(10) -0.0091(4) 0.05584
H11A 1.2762(10) 0.9497(8) 0.0623(4) 0.03736
H12A 1.1562(9) 1.0183(8) 0.1389(4) 0.0421
H2BA 0.6666(11) 1.4409(10) 0.3665(4) 0.061
H3BA 0.7300(11) 1.4912(10) 0.4364(4) 0.05805
H5BA 0.3764(11) 1.7281(9) 0.4593(4) 0.0557
H6BA 0.3132(10) 1.6725(9) 0.3919(4) 0.04949
H8BA 0.2440(9) 1.2368(9) 0.2633(4) 0.04479
H9BA 0.1888(10) 1.0647(10) 0.3058(5) 0.05366
H11B 0.4111(11) 1.1126(10) 0.4094(4) 0.05706
H12B 0.4602(10) 1.2907(9) 0.3672(4) 0.05798
H1A 0.6897(7) 1.4551(6) 0.1932(3) 0.04005
H2A 0.8380(7) 1.4907(7) 0.2320(3) 0.04467
H3A 0.8752(7) 1.3260(6) 0.2933(3) 0.031740
H4A 0.7426(7) 1.2022(7) 0.2854(3) 0.03963
H5A 0.6896(7) 1.2724(6) 0.2133(3) 0.04308
H5B 0.7851(9) 1.7248(8) 0.1334(4) 0.04246
H10A 1.0498(9) 1.5717(8) 0.3128(4) 0.04299
H15A 0.9020(9) 1.0940(9) 0.3913(4) 0.04473
H20A 0.5576(10) 0.9906(9) 0.2443(4) 0.04345
H25A 0.6822(10) 1.4497(9) 0.0109(4) 0.07626
H25B 0.7265(10) 1.3207(9) 0.0330(4) 0.07626
H25C 0.5720(10) 1.3785(9) 0.0382(4) 0.07626
H26A 0.8054(11) 1.5855(9) 0.0173(4) 0.05976
H26B 0.8208(11) 1.6773(9) 0.0529(4) 0.05976
H27A 0.6743(12) 1.7672(11) -0.0019(5) 0.13647
H27B 0.5795(12) 1.6734(11) 0.0151(5) 0.13647
H27C 0.5950(12) 1.7662(11) 0.0511(5) 0.13647
H28A 0.9476(10) 1.9161(8) 0.1917(4) 0.07796
H28B 0.9399(10) 1.8526(8) 0.1449(4) 0.07796
H28C 0.8059(10) 1.9030(8) 0.1789(4) 0.07796
H29A 1.0503(10) 1.7548(8) 0.3017(4) 0.05755
H29B 1.0235(10) 1.8614(8) 0.2640(4) 0.05755
H30A 1.2122(10) 1.7755(10) 0.2091(5) 0.06918
H30B 1.2349(10) 1.6625(10) 0.2440(5) 0.06918
H31A 1.3011(13) 1.7685(10) 0.2988(6) 0.10372
H31B 1.2639(13) 1.8869(10) 0.2680(6) 0.10372
H33A 1.1653(10) 1.5065(9) 0.3668(4) 0.05652
H33B 1.1736(10) 1.4205(9) 0.4126(4) 0.05652
H34A 1.0800(11) 1.6159(9) 0.4351(4) 0.09563
H34B 0.9635(11) 1.6195(9) 0.4039(4) 0.09563
H34C 0.9719(11) 1.5328(9) 0.4502(4) 0.09563
H35A 1.0998(9) 1.2463(9) 0.4480(4) 0.04622
H35B 1.0340(9) 1.1430(9) 0.4353(4) 0.04622
H36A 0.9179(10) 1.2165(9) 0.5096(4) 0.07526
H36B 0.8853(10) 1.3428(9) 0.4835(4) 0.07526
H36C 0.8189(10) 1.2385(9) 0.4707(4) 0.07526
H37A 0.9130(11) 0.9004(9) 0.3941(4) 0.05216
H37B 0.8557(11) 0.7996(9) 0.3748(4) 0.05216
H38A 0.7659(13) 0.8089(13) 0.4553(5) 0.10502
H38B 0.6482(13) 0.8600(13) 0.4263(5) 0.10502
H39A 0.6416(14) 0.9641(12) 0.4925(5) 0.1031
H39B 0.6701(14) 1.0427(12) 0.4449(5) 0.1031
H41A 0.6714(10) 0.7734(8) 0.3395(4) 0.07443
H41B 0.5433(10) 0.8463(8) 0.3191(4) 0.07443
H41C 0.6747(10) 0.7982(8) 0.2833(4) 0.07443
H42A 0.3344(10) 1.0671(9) 0.1623(4) 0.05539
H42B 0.4114(10) 0.9959(9) 0.2025(4) 0.05539
H43A 0.4446(11) 0.8764(9) 0.1345(4) 0.0976
H43B 0.5062(11) 0.9780(9) 0.1026(4) 0.0976
H43C 0.5837(11) 0.9063(9) 0.1431(4) 0.0976
H44A 0.3891(9) 1.1865(8) 0.0930(4) 0.05815
H44B 0.3812(9) 1.3230(8) 0.0979(4) 0.05815
H44C 0.5055(9) 1.2506(8) 0.0654(4) 0.05815

loop_
_atom_type_symbol
_atom_type_description
_atom_type_scat_dispersion_real
_atom_type_scat_dispersion_imag
_atom_type_scat_source
C C 0.0033 0.0016 'International Tables Vol C Tables 4.2.6.8 and 6.1.1.4'
H H 0.0000 0.0000 'International Tables Vol C Tables 4.2.6.8 and 6.1.1.4'
N N 0.0061 0.0033 'International Tables Vol C Tables 4.2.6.8 and 6.1.1.4'
O O 0.0106 0.0060 'International Tables Vol C Tables 4.2.6.8 and 6.1.1.4'
P P 0.1023 0.0942 'International Tables Vol C Tables 4.2.6.8 and 6.1.1.4'

loop_
_geom_angle_atom_site_label_1
_geom_angle_atom_site_label_2
_geom_angle_atom_site_label_3
_geom_angle
O1A P1A O2A 120.2(4)
O1A P1A O3A 108.6(4)
O2A P1A O3A 104.5(4)
O2A P1A O4A 113.6(4)
O3A P1A O4A 105.3(4)
O4A P1A O1A 103.7(4)
C1A O3A P1A 127.4(6)
C7A O4A P1A 129.8(6)
C4A N1A O5A 117.9(10)
C4A N1A O6A 121.5(11)
O5A N1A O6A 120.6(9)
C10A N2A O7A 113.3(10)
C10A N2A O8A 119.6(10)
O7A N2A O8A 127.1(11)
C2A C1A C6A 120.0(10)
C2A C1A O3A 124.1(10)
C6A C1A O3A 115.7(9)
C3A C2A C1A 121.5(11)
C4A C3A C2A 117.4(10)
C5A C4A N1A 121.0(10)
C5A C4A C3A 121.8(9)
N1A C4A C3A 117.2(10)
C6A C5A C4A 119.2(10)
C1A C6A C5A 120.0(10)
C8A C7A C12A 121.9(10)
C8A C7A O4A 117.8(8)
C12A C7A O4A 120.2(10)
C9A C8A C7A 121.8(9)
C10A C9A C8A 113.4(10)
C11A C10A N2A 120.0(9)
C11A C10A C9A 127.2(10)
N2A C10A C9A 112.6(10)
C12A C11A C10A 118.3(9)
C7A C12A C11A 116.9(10)
O1B P1B O2B 122.1(4)
O1B P1B O3B 107.2(4)
O2B P1B O3B 111.2(4)
O2B P1B O4B 110.2(4)
O3B P1B O4B 98.4(3)
O4B P1B O1B 105.0(4)
C1B O3B P1B 130.7(6)
C7B O4B P1B 128.5(7)
C4B N1B O5B 122.6(10)
C4B N1B O6B 122.2(11)
O5B N1B O6B 114.7(11)
C10B N2B O7B 122.2(12)
C10B N2B O8B 117.7(12)
O7B N2B O8B 120.1(10)
C2B C1B C6B 116.2(10)
C2B C1B O3B 127.6(9)
C6B C1B O3B 116.1(9)
C3B C2B C1B 122.4(10)
C4B C3B C2B 120.0(10)
C5B C4B N1B 122.5(10)
C5B C4B C3B 117.5(11)
N1B C4B C3B 119.7(11)
C6B C5B C4B 121.5(10)
C1B C6B C5B 122.3(10)
C8B C7B C12B 122.0(10)
C8B C7B O4B 115.9(10)
C12B C7B O4B 122.1(10)
C9B C8B C7B 120.0(11)
C10B C9B C8B 119.9(11)
C11B C10B N2B 121.2(12)
C11B C10B C9B 119.6(10)
N2B C10B C9B 119.2(12)
C12B C11B C10B 120.2(11)
C7B C12B C11B 118.3(11)
C1 N1 C4 110.6(9)
C6 N2 C9 110.5(8)
C11 N3 C14 106.5(8)
C16 N4 C19 109.0(8)
C21 N5 C24 109.5(9)
C2 C1 C24 129.9(10)
C2 C1 N1 108.1(9)
C24 C1 N1 122.0(9)
C3 C2 C25 123.6(9)
C3 C2 C1 106.1(10)
C25 C2 C1 129.9(10)
C4 C3 C26 126.9(10)
C4 C3 C2 107.2(9)
C26 C3 C2 125.9(11)
C5 C4 N1 124.5(10)
C5 C4 C3 127.1(9)
N1 C4 C3 108.1(9)
C6 C5 C4 130.7(9)
C7 C6 N2 105.6(9)
C7 C6 C5 122.8(9)
N2 C6 C5 130.9(10)
C8 C7 C28 128.4(10)
C8 C7 C6 107.2(8)
C28 C7 C6 124.3(9)
C9 C8 C29 124.9(9)
C9 C8 C7 109.0(10)
C29 C8 C7 125.7(9)
C10 C9 N2 128.7(9)
C10 C9 C8 123.5(10)
N2 C9 C8 107.7(9)
C11 C10 C9 140.7(10)
C12 C11 N3 106.9(8)
C12 C11 C10 124.8(10)
N3 C11 C10 128.1(9)
C13 C12 C33 128.5(10)
C13 C12 C11 108.8(10)
C33 C12 C11 122.7(9)
C14 C13 C35 123.4(9)
C14 C13 C12 108.9(10)
C35 C13 C12 127.6(11)
C15 C14 N3 123.6(10)
C15 C14 C13 127.3(9)
N3 C14 C13 108.9(9)
C16 C15 C14 138.5(10)
C17 C16 N4 107.7(10)
C17 C16 C15 126.5(10)
N4 C16 C15 125.9(9)
C18 C17 C37 126.4(9)
C18 C17 C16 107.8(9)
C37 C17 C16 125.7(10)
C19 C18 C41 123.0(10)
C19 C18 C17 109.7(10)
C41 C18 C17 127.3(9)
C20 C19 N4 126.4(9)
C20 C19 C18 127.6(10)
N4 C19 C18 105.8(9)
C21 C20 C19 136.2(10)
C22 C21 N5 104.7(9)
C22 C21 C20 126.2(10)
N5 C21 C20 129.1(11)
C23 C22 C42 127.0(10)
C23 C22 C21 110.1(9)
C42 C22 C21 122.9(9)
C24 C23 C44 126.9(9)
C24 C23 C22 108.0(9)
C44 C23 C22 124.7(10)
N5 C24 C1 117.5(9)
N5 C24 C23 107.4(8)
C1 C24 C23 135.0(10)
C27 C26 C3 116.6(9)
C30 C29 C8 110.3(9)
C31 C30 C29 111.8(10)
O32 C31 C30 108.8(11)
C34 C33 C12 113.8(8)
C36 C35 C13 113.7(8)
C38 C37 C17 112.7(9)
C39 C38 C37 118.3(12)
O40 C39 C38 107.3(10)
C43 C42 C22 111.4(8)

loop_
_geom_bond_atom_site_label_1
_geom_bond_atom_site_label_2
_geom_bond_distance
O1A P1A 1.506(6)
O2A P1A 1.480(6)
O3A P1A 1.626(7)
O4A P1A 1.568(8)
C1A O3A 1.382(12)
C7A O4A 1.422(13)
N1A O5A 1.25(2)
N1A O6A 1.231(14)
N2A O7A 1.222(13)
N2A O8A 1.19(2)
C4A N1A 1.421(13)
C10A N2A 1.52(2)
C2A C1A 1.37(2)
C6A C1A 1.39(2)
C3A C2A 1.389(15)
C4A C3A 1.38(2)
C5A C4A 1.40(2)
C6A C5A 1.365(14)
C8A C7A 1.32(2)
C12A C7A 1.412(12)
C9A C8A 1.38(2)
C10A C9A 1.383(14)
C11A C10A 1.31(2)
C12A C11A 1.374(14)
O1B P1B 1.431(7)
O2B P1B 1.483(7)
O3B P1B 1.596(7)
O4B P1B 1.630(8)
C1B O3B 1.364(13)
C7B O4B 1.382(12)
N1B O5B 1.262(15)
N1B O6B 1.246(13)
N2B O7B 1.22(2)
N2B O8B 1.24(2)
C4B N1B 1.36(2)
C10B N2B 1.42(2)
C2B C1B 1.395(15)
C6B C1B 1.402(14)
C3B C2B 1.33(2)
C4B C3B 1.405(14)
C5B C4B 1.40(2)
C6B C5B 1.30(2)
C8B C7B 1.38(2)
C12B C7B 1.38(2)
C9B C8B 1.35(2)
C10B C9B 1.40(2)
C11B C10B 1.40(2)
C12B C11B 1.37(2)
C1 N1 1.340(14)
C4 N1 1.369(12)
C6 N2 1.387(13)
C9 N2 1.351(15)
C11 N3 1.403(13)
C14 N3 1.400(12)
C16 N4 1.351(14)
C19 N4 1.400(14)
C21 N5 1.412(13)
C24 N5 1.396(14)
C2 C1 1.437(14)
C24 C1 1.415(14)
C3 C2 1.41(2)
C25 C2 1.48(2)
C4 C3 1.41(2)
C26 C3 1.466(15)
C5 C4 1.41(2)
C6 C5 1.36(2)
C7 C6 1.47(2)
C8 C7 1.347(15)
C28 C7 1.499(13)
C9 C8 1.429(13)
C29 C8 1.52(2)
C10 C9 1.380(15)
C11 C10 1.391(13)
C12 C11 1.418(14)
C13 C12 1.345(14)
C33 C12 1.51(2)
C14 C13 1.38(2)
C35 C13 1.496(15)
C15 C14 1.416(15)
C16 C15 1.39(2)
C17 C16 1.425(14)
C18 C17 1.33(2)
C37 C17 1.514(14)
C19 C18 1.411(14)
C41 C18 1.532(15)
C20 C19 1.39(2)
C21 C20 1.352(15)
C22 C21 1.43(2)
C23 C22 1.367(14)
C42 C22 1.50(2)
C24 C23 1.41(2)
C44 C23 1.485(15)
C27 C26 1.52(2)
C30 C29 1.562(14)
C31 C30 1.49(2)
O32 C31 1.462(14)
C34 C33 1.521(14)
C36 C35 1.539(13)
C38 C37 1.54(2)
C39 C38 1.42(2)
O40 C39 1.46(2)
C43 C42 1.543(15)
